data_1574128
loop_
_publ_author_name
'Kawatsu, Minaho'
'Fujioka, Taiga'
'Losio, Simona'
'Tritto, Incoronata'
'Nomura, Kotohiro'

_publ_section_title
;
 (Trialkylsilyl-cyclopentadienyl)titanium(iv) dichloride complexes
 containing ketimide ligands, Cp&#x2032;TiCl2(N&#xE001;CtBu2) (Cp&#x2032;
 = Me3SiC5H4, Et3SiC5H4), as efficient catalysts for ethylene
 copolymerisation with norbornene and tetracyclododecene
;
_journal_issue 9
_journal_name_full 'Catalysis Science &amp; Technology'
_journal_page_first 2757
_journal_page_last 2765
_journal_paper_doi 10.1039/D5CY00160A
_journal_volume 15
_journal_year 2025
_chemical_formula_moiety 'C17 H31 Cl2 N Si Ti'
_chemical_formula_sum 'C17 H31 Cl2 N Si Ti'
_chemical_formula_weight 396.29
_space_group_crystal_system triclinic
_space_group_IT_number 2
_space_group_name_Hall '-P 1'
_space_group_name_H-M_alt 'P -1'
_atom_sites_solution_hydrogens geom
_atom_sites_solution_primary dual
_audit_creation_date 2022-07-21
_audit_creation_method
;
Olex2 1.5
(compiled 2022.04.07 svn.rca3783a0 for OlexSys, GUI svn.r6498)
;
_audit_update_record
;
2024-05-04 deposited with the CCDC.	2025-03-10 downloaded from the CCDC.
;
_cell_angle_alpha 93.203(2)
_cell_angle_beta 92.284(3)
_cell_angle_gamma 95.465(2)
_cell_formula_units_Z 6
_cell_length_a 6.6617(2)
_cell_length_b 17.3131(4)
_cell_length_c 28.1245(10)
_cell_measurement_reflns_used 15839
_cell_measurement_temperature 123(2)
_cell_measurement_theta_max 28.2880
_cell_measurement_theta_min 2.5310
_cell_volume 3220.61(17)
_computing_cell_refinement 'CrysAlisPro 1.171.42.49 (Rigaku OD, 2022)'
_computing_data_collection 'CrysAlisPro 1.171.42.49 (Rigaku OD, 2022)'
_computing_data_reduction 'CrysAlisPro 1.171.42.49 (Rigaku OD, 2022)'
_computing_molecular_graphics 'Olex2 1.5 (Dolomanov et al., 2009)'
_computing_publication_material 'Olex2 1.5 (Dolomanov et al., 2009)'
_computing_structure_refinement 'SHELXL 2018/3 (Sheldrick, 2015)'
_computing_structure_solution 'SHELXT 2018/2 (Sheldrick, 2018)'
_diffrn_ambient_temperature 123(2)
_diffrn_detector 'Hybrid Pixel Array Detector'
_diffrn_detector_area_resol_mean 5.8140
_diffrn_measured_fraction_theta_full 0.993
_diffrn_measured_fraction_theta_max 0.865
_diffrn_measurement_details
;
List of Runs (angles in degrees, time in seconds):

  # Type    Start    End  Width  t~exp~   \w     \q     \k     \f   Frames
#--------------------------------------------------------------------------
  1  \w    -99.00  81.00   0.25    7.00    --   -9.00  11.00-144.00  720
  2  \w    -99.00  81.00   0.25    7.00    --   -9.00  55.00  72.00  720
  3  \w    -99.00  81.00   0.25    7.00    --   -9.00  44.00 -72.00  720
  4  \w    -99.00 -11.25   0.25    7.00    --   -9.00  22.00-180.00  351
;
_diffrn_measurement_device 'abstract diffractometer'
_diffrn_measurement_device_type 'dtrek-CrysAlisPro-abstract goniometer imported rigaku-d*trek images'
_diffrn_measurement_method '\w scans'
_diffrn_orient_matrix_type 'CrysAlisPro convention (1999,Acta A55,543-557)'
_diffrn_orient_matrix_UB_11 0.0025480000
_diffrn_orient_matrix_UB_12 0.0020224000
_diffrn_orient_matrix_UB_13 0.0252786000
_diffrn_orient_matrix_UB_21 0.0280342000
_diffrn_orient_matrix_UB_22 0.0405998000
_diffrn_orient_matrix_UB_23 0.0003609000
_diffrn_orient_matrix_UB_31 -0.1033042000
_diffrn_orient_matrix_UB_32 0.0068927000
_diffrn_orient_matrix_UB_33 -0.0004698000
_diffrn_radiation_monochromator graphite
_diffrn_radiation_probe x-ray
_diffrn_radiation_type 'Mo K\a'
_diffrn_radiation_wavelength 0.71073
_diffrn_reflns_av_R_equivalents 0.0674
_diffrn_reflns_av_unetI/netI 0.0816
_diffrn_reflns_Laue_measured_fraction_full 0.993
_diffrn_reflns_Laue_measured_fraction_max 0.865
_diffrn_reflns_limit_h_max 8
_diffrn_reflns_limit_h_min -8
_diffrn_reflns_limit_k_max 23
_diffrn_reflns_limit_k_min -22
_diffrn_reflns_limit_l_max 37
_diffrn_reflns_limit_l_min -34
_diffrn_reflns_number 49309
_diffrn_reflns_point_group_measured_fraction_full 0.993
_diffrn_reflns_point_group_measured_fraction_max 0.865
_diffrn_reflns_theta_full 25.242
_diffrn_reflns_theta_max 28.260
_diffrn_reflns_theta_min 2.178
_diffrn_source 'fine-focus sealed X-ray tube'
_diffrn_source_type 'Enhance (Mo) X-ray Source'
_exptl_absorpt_coefficient_mu 0.701
_exptl_absorpt_correction_T_max 0.983
_exptl_absorpt_correction_T_min 0.945
_exptl_absorpt_correction_type multi-scan
_exptl_absorpt_process_details
;
CrysAlisPro 1.171.42.49 (Rigaku Oxford Diffraction, 2022)
Empirical absorption correction using spherical harmonics,
implemented in SCALE3 ABSPACK scaling algorithm.
;
_exptl_crystal_colour red
_exptl_crystal_colour_primary red
_exptl_crystal_density_diffrn 1.226
_exptl_crystal_description plate
_exptl_crystal_F_000 1260
_exptl_crystal_size_max 0.172
_exptl_crystal_size_mid 0.067
_exptl_crystal_size_min 0.024
_refine_diff_density_max 0.966
_refine_diff_density_min -0.445
_refine_diff_density_rms 0.083
_refine_ls_extinction_method none
_refine_ls_goodness_of_fit_ref 1.073
_refine_ls_hydrogen_treatment constr
_refine_ls_matrix_type full
_refine_ls_number_parameters 622
_refine_ls_number_reflns 15913
_refine_ls_number_restraints 0
_refine_ls_restrained_S_all 1.073
_refine_ls_R_factor_all 0.0863
_refine_ls_R_factor_gt 0.0561
_refine_ls_shift/su_max 0.001
_refine_ls_shift/su_mean 0.000
_refine_ls_structure_factor_coef Fsqd
_refine_ls_weighting_details 'w=1/[\s^2^(Fo^2^)+(0.0405P)^2^+4.6060P] where P=(Fo^2^+2Fc^2^)/3'
_refine_ls_weighting_scheme calc
_refine_ls_wR_factor_gt 0.1266
_refine_ls_wR_factor_ref 0.1359
_reflns_Friedel_coverage 0.000
_reflns_number_gt 9764
_reflns_number_total 15913
_reflns_threshold_expression 'I > 2\s(I)'
_cod_data_source_file d5cy00160a2.cif
_cod_data_source_block TMSCP-Ket_
_cod_depositor_comments 'Adding full bibliography for 1574128--1574129.cif.'
_cod_database_code 1574128
_shelx_shelxl_version_number 2018/3
_chemical_oxdiff_formula 'C11 H10 N O'
_shelx_space_group_comment
;
The symmetry employed for this shelxl refinement is uniquely defined
by the following loop, which should always be used as a source of
symmetry information in preference to the above space-group names.
They are only intended as comments.
;
_shelx_estimated_absorpt_t_max 0.983
_shelx_estimated_absorpt_t_min 0.889
_olex2_refinement_description
;
1. Fixed Uiso
 At 1.2 times of:
  All C(H) groups
 At 1.5 times of:
  All C(H,H,H) groups
2.a Aromatic/amide H refined with riding coordinates:
 C2(H2), C3(H3), C4(H4), C5(H5), C2A(H2A), C3A(H3A), C4A(H4A), C5A(H5A),
 C2B(H2B), C3B(H3B), C4B(H4B), C5B(H5B)
2.b Idealised Me refined as rotating group:
 C8(H8A,H8B,H8C), C9(H9A,H9B,H9C), C10(H10A,H10B,H10C), C12(H12A,H12B,H12C),
 C13(H13A,H13B,H13C), C14(H14A,H14B,H14C), C15(H15A,H15B,H15C), C16(H16A,H16B,
 H16C), C17(H17A,H17B,H17C), C8A(H8AA,H8AB,H8AC), C9A(H9AA,H9AB,H9AC),
 C10A(H10D,H10E,H10F), C12A(H12D,H12E,H12F), C13A(H13D,H13E,H13F), C14A(H14D,
 H14E,H14F), C15A(H15D,H15E,H15F), C16A(H16D,H16E,H16F), C17A(H17D,H17E,H17F),
 C8B(H8BA,H8BB,H8BC), C9B(H9BA,H9BB,H9BC), C10B(H10G,H10H,H10I), C12B(H12G,H12H,
 H12I), C13B(H13G,H13H,H13I), C14B(H14G,H14H,H14I), C15B(H15G,H15H,H15I),
 C16B(H16G,H16H,H16I), C17B(H17G,H17H,H17I)
;
_olex2_submission_special_instructions 'No special instructions were received'
_oxdiff_exptl_absorpt_empirical_details
;
Empirical correction (ABSPACK) includes:
- Absorption correction using spherical harmonics
- Frame scaling
- Detector area scaling
;
_oxdiff_exptl_absorpt_empirical_full_max 2.623
_oxdiff_exptl_absorpt_empirical_full_min 0.591

loop_
_space_group_symop_operation_xyz
'x, y, z'
'-x, -y, -z'

loop_
_atom_site_label
_atom_site_type_symbol
_atom_site_fract_x
_atom_site_fract_y
_atom_site_fract_z
_atom_site_U_iso_or_equiv
_atom_site_adp_type
_atom_site_occupancy
_atom_site_site_symmetry_order
_atom_site_calc_flag
_atom_site_refinement_flags_posn
_atom_site_refinement_flags_adp
_atom_site_refinement_flags_occupancy
_atom_site_disorder_assembly
_atom_site_disorder_group
Ti1 Ti 0.13905(9) 0.50519(3) 0.78094(2) 0.02042(14) Uani 1 1 d . . . . .
Cl1 Cl -0.12914(13) 0.47658(5) 0.72649(3) 0.0306(2) Uani 1 1 d . . . . .
Cl2 Cl -0.01299(14) 0.57927(5) 0.83573(3) 0.0300(2) Uani 1 1 d . . . . .
Si1 Si 0.34087(16) 0.47395(6) 0.90734(4) 0.0292(2) Uani 1 1 d . . . . .
N1 N 0.3077(4) 0.57400(15) 0.74957(10) 0.0206(6) Uani 1 1 d . . . . .
C1 C 0.3019(5) 0.44156(19) 0.84185(13) 0.0235(8) Uani 1 1 d . . . . .
C2 C 0.1440(5) 0.38924(19) 0.82002(13) 0.0266(8) Uani 1 1 d . . . . .
H2 H 0.027674 0.368624 0.835249 0.032 Uiso 1 1 calc R U . . .
C3 C 0.1875(5) 0.37270(19) 0.77203(13) 0.0271(8) Uani 1 1 d . . . . .
H3 H 0.106578 0.339022 0.749536 0.033 Uiso 1 1 calc R U . . .
C4 C 0.3723(5) 0.41504(18) 0.76344(13) 0.0240(8) Uani 1 1 d . . . . .
H4 H 0.438203 0.415169 0.734101 0.029 Uiso 1 1 calc R U . . .
C5 C 0.4416(5) 0.45690(19) 0.80591(12) 0.0232(7) Uani 1 1 d . . . . .
H5 H 0.563306 0.490403 0.810043 0.028 Uiso 1 1 calc R U . . .
C6 C 0.3937(5) 0.62552(18) 0.72511(12) 0.0217(7) Uani 1 1 d . . . . .
C7 C 0.5089(5) 0.69858(19) 0.75168(13) 0.0275(8) Uani 1 1 d . . . . .
C8 C 0.4856(6) 0.6941(2) 0.80593(13) 0.0357(9) Uani 1 1 d . . . . .
H8A H 0.341996 0.689897 0.812752 0.054 Uiso 1 1 calc R U . . .
H8B H 0.554061 0.741090 0.822616 0.054 Uiso 1 1 calc R U . . .
H8C H 0.546030 0.648350 0.816837 0.054 Uiso 1 1 calc R U . . .
C9 C 0.4192(7) 0.7725(2) 0.73634(16) 0.0421(10) Uani 1 1 d . . . . .
H9A H 0.435421 0.777541 0.702133 0.063 Uiso 1 1 calc R U . . .
H9B H 0.489590 0.818068 0.754192 0.063 Uiso 1 1 calc R U . . .
H9C H 0.275314 0.769069 0.742914 0.063 Uiso 1 1 calc R U . . .
C10 C 0.7363(6) 0.7029(2) 0.74275(15) 0.0354(9) Uani 1 1 d . . . . .
H10A H 0.785863 0.652366 0.747912 0.053 Uiso 1 1 calc R U . . .
H10B H 0.809286 0.742711 0.764799 0.053 Uiso 1 1 calc R U . . .
H10C H 0.758520 0.716340 0.709852 0.053 Uiso 1 1 calc R U . . .
C11 C 0.3667(5) 0.61358(19) 0.66990(12) 0.0237(8) Uani 1 1 d . . . . .
C12 C 0.1593(6) 0.6411(2) 0.65626(14) 0.0323(9) Uani 1 1 d . . . . .
H12A H 0.054204 0.612678 0.673669 0.049 Uiso 1 1 calc R U . . .
H12B H 0.130583 0.631149 0.621901 0.049 Uiso 1 1 calc R U . . .
H12C H 0.161464 0.696915 0.664557 0.049 Uiso 1 1 calc R U . . .
C13 C 0.5316(6) 0.6549(2) 0.64135(13) 0.0336(9) Uani 1 1 d . . . . .
H13A H 0.541159 0.710973 0.649510 0.050 Uiso 1 1 calc R U . . .
H13B H 0.497825 0.645046 0.607186 0.050 Uiso 1 1 calc R U . . .
H13C H 0.661350 0.635206 0.649105 0.050 Uiso 1 1 calc R U . . .
C14 C 0.3588(6) 0.5270(2) 0.65522(13) 0.0315(9) Uani 1 1 d . . . . .
H14A H 0.485335 0.507176 0.665607 0.047 Uiso 1 1 calc R U . . .
H14B H 0.340298 0.519440 0.620477 0.047 Uiso 1 1 calc R U . . .
H14C H 0.245663 0.498862 0.670174 0.047 Uiso 1 1 calc R U . . .
C15 C 0.4664(7) 0.5751(2) 0.91346(14) 0.0422(10) Uani 1 1 d . . . . .
H15A H 0.590444 0.577951 0.895773 0.063 Uiso 1 1 calc R U . . .
H15B H 0.499619 0.589827 0.947207 0.063 Uiso 1 1 calc R U . . .
H15C H 0.375131 0.610780 0.900603 0.063 Uiso 1 1 calc R U . . .
C16 C 0.5132(6) 0.4062(3) 0.93306(15) 0.0414(10) Uani 1 1 d . . . . .
H16A H 0.444409 0.353461 0.931504 0.062 Uiso 1 1 calc R U . . .
H16B H 0.550020 0.423100 0.966361 0.062 Uiso 1 1 calc R U . . .
H16C H 0.635457 0.406612 0.914772 0.062 Uiso 1 1 calc R U . . .
C17 C 0.0997(6) 0.4650(2) 0.93752(14) 0.0377(10) Uani 1 1 d . . . . .
H17A H 0.008913 0.500227 0.923974 0.057 Uiso 1 1 calc R U . . .
H17B H 0.124742 0.478722 0.971665 0.057 Uiso 1 1 calc R U . . .
H17C H 0.037389 0.411383 0.932964 0.057 Uiso 1 1 calc R U . . .
Ti1A Ti 0.85239(9) 0.13211(3) 0.92055(2) 0.02104(15) Uani 1 1 d . . . . .
Cl1A Cl 1.06205(13) 0.24161(5) 0.90956(3) 0.0305(2) Uani 1 1 d . . . . .
Cl2A Cl 1.07402(13) 0.03920(5) 0.91601(3) 0.0294(2) Uani 1 1 d . . . . .
Si1A Si 0.98806(16) 0.20536(6) 1.05008(4) 0.0317(2) Uani 1 1 d . . . . .
N1A N 0.7028(4) 0.11529(15) 0.86359(10) 0.0236(6) Uani 1 1 d . . . . .
C1A C 0.8010(5) 0.1610(2) 1.00210(13) 0.0266(8) Uani 1 1 d . . . . .
C2A C 0.6676(5) 0.2021(2) 0.97431(13) 0.0297(8) Uani 1 1 d . . . . .
H2A H 0.671820 0.257105 0.974040 0.036 Uiso 1 1 calc R U . . .
C3A C 0.5293(5) 0.1491(2) 0.94740(13) 0.0295(8) Uani 1 1 d . . . . .
H3A H 0.424223 0.161748 0.926254 0.035 Uiso 1 1 calc R U . . .
C4A C 0.5745(5) 0.0731(2) 0.95748(13) 0.0286(8) Uani 1 1 d . . . . .
H4A H 0.506726 0.025709 0.943989 0.034 Uiso 1 1 calc R U . . .
C5A C 0.7378(5) 0.0808(2) 0.99104(12) 0.0258(8) Uani 1 1 d . . . . .
H5A H 0.797522 0.038790 1.004416 0.031 Uiso 1 1 calc R U . . .
C6A C 0.6221(5) 0.10777(19) 0.82204(12) 0.0244(8) Uani 1 1 d . . . . .
C7A C 0.5694(6) 0.0245(2) 0.79848(14) 0.0339(9) Uani 1 1 d . . . . .
C8A C 0.6532(8) -0.0347(2) 0.83123(17) 0.0593(14) Uani 1 1 d . . . . .
H8AA H 0.590415 -0.031244 0.862107 0.089 Uiso 1 1 calc R U . . .
H8AB H 0.799749 -0.023058 0.835965 0.089 Uiso 1 1 calc R U . . .
H8AC H 0.622646 -0.087298 0.816423 0.089 Uiso 1 1 calc R U . . .
C9A C 0.6626(7) 0.0150(2) 0.74984(15) 0.0435(11) Uani 1 1 d . . . . .
H9AA H 0.621716 -0.037342 0.735562 0.065 Uiso 1 1 calc R U . . .
H9AB H 0.810084 0.022680 0.753917 0.065 Uiso 1 1 calc R U . . .
H9AC H 0.615654 0.053616 0.728902 0.065 Uiso 1 1 calc R U . . .
C10A C 0.3383(6) 0.0054(2) 0.79346(15) 0.0421(10) Uani 1 1 d . . . . .
H10D H 0.306428 -0.049177 0.782332 0.063 Uiso 1 1 calc R U . . .
H10E H 0.281786 0.038823 0.770404 0.063 Uiso 1 1 calc R U . . .
H10F H 0.279848 0.014549 0.824472 0.063 Uiso 1 1 calc R U . . .
C11A C 0.5898(5) 0.18420(19) 0.79650(12) 0.0261(8) Uani 1 1 d . . . . .
C12A C 0.7888(6) 0.2081(2) 0.77244(14) 0.0378(10) Uani 1 1 d . . . . .
H12D H 0.782003 0.259189 0.759423 0.057 Uiso 1 1 calc R U . . .
H12E H 0.808689 0.169630 0.746594 0.057 Uiso 1 1 calc R U . . .
H12F H 0.901872 0.210707 0.796033 0.057 Uiso 1 1 calc R U . . .
C13A C 0.4119(6) 0.1785(2) 0.75985(14) 0.0381(10) Uani 1 1 d . . . . .
H13D H 0.430128 0.138446 0.734816 0.057 Uiso 1 1 calc R U . . .
H13E H 0.405629 0.228709 0.745656 0.057 Uiso 1 1 calc R U . . .
H13F H 0.285996 0.164787 0.775643 0.057 Uiso 1 1 calc R U . . .
C14A C 0.5560(7) 0.2489(2) 0.83425(14) 0.0371(10) Uani 1 1 d . . . . .
H14D H 0.435101 0.233451 0.851516 0.056 Uiso 1 1 calc R U . . .
H14E H 0.537974 0.297035 0.818568 0.056 Uiso 1 1 calc R U . . .
H14F H 0.673358 0.257308 0.856717 0.056 Uiso 1 1 calc R U . . .
C15A C 1.2203(6) 0.1539(3) 1.05063(15) 0.0451(11) Uani 1 1 d . . . . .
H15D H 1.185380 0.099099 1.056398 0.068 Uiso 1 1 calc R U . . .
H15E H 1.315312 0.177759 1.075990 0.068 Uiso 1 1 calc R U . . .
H15F H 1.282898 0.157855 1.019794 0.068 Uiso 1 1 calc R U . . .
C16A C 0.8617(7) 0.1936(3) 1.10756(15) 0.0491(11) Uani 1 1 d . . . . .
H16D H 0.836118 0.138128 1.112958 0.074 Uiso 1 1 calc R U . . .
H16E H 0.733407 0.216920 1.106235 0.074 Uiso 1 1 calc R U . . .
H16F H 0.949188 0.219442 1.133711 0.074 Uiso 1 1 calc R U . . .
C17A C 1.0420(8) 0.3102(2) 1.03966(17) 0.0533(12) Uani 1 1 d . . . . .
H17D H 1.120379 0.336567 1.067120 0.080 Uiso 1 1 calc R U . . .
H17E H 0.914558 0.333571 1.035426 0.080 Uiso 1 1 calc R U . . .
H17F H 1.119362 0.315850 1.010934 0.080 Uiso 1 1 calc R U . . .
Ti1B Ti 0.92480(9) 0.19295(3) 0.48709(2) 0.02007(14) Uani 1 1 d . . . . .
Cl1B Cl 1.15901(13) 0.14114(5) 0.53461(3) 0.0275(2) Uani 1 1 d . . . . .
Cl2B Cl 1.12990(13) 0.27278(5) 0.44379(3) 0.0302(2) Uani 1 1 d . . . . .
Si1B Si 0.98332(16) 0.05761(6) 0.37734(4) 0.0273(2) Uani 1 1 d . . . . .
N1B N 0.8131(4) 0.25822(16) 0.53038(10) 0.0225(6) Uani 1 1 d . . . . .
C1B C 0.8225(5) 0.09958(19) 0.42378(12) 0.0228(7) Uani 1 1 d . . . . .
C2B C 0.7050(5) 0.1639(2) 0.41976(13) 0.0266(8) Uani 1 1 d . . . . .
H2B H 0.707044 0.197249 0.394037 0.032 Uiso 1 1 calc R U . . .
C3B C 0.5853(5) 0.1704(2) 0.45978(13) 0.0276(8) Uani 1 1 d . . . . .
H3B H 0.494026 0.208441 0.465734 0.033 Uiso 1 1 calc R U . . .
C4B C 0.6262(5) 0.1099(2) 0.48945(13) 0.0261(8) Uani 1 1 d . . . . .
H4B H 0.567641 0.099967 0.519022 0.031 Uiso 1 1 calc R U . . .
C5B C 0.7684(5) 0.06718(19) 0.46738(12) 0.0232(7) Uani 1 1 d . . . . .
H5B H 0.821251 0.022946 0.479743 0.028 Uiso 1 1 calc R U . . .
C6B C 0.7599(5) 0.30611(19) 0.56210(13) 0.0238(8) Uani 1 1 d . . . . .
C7B C 0.7577(5) 0.2803(2) 0.61433(12) 0.0256(8) Uani 1 1 d . . . . .
C8B C 0.9727(6) 0.3029(2) 0.63641(14) 0.0361(9) Uani 1 1 d . . . . .
H8BA H 1.000343 0.359597 0.638833 0.054 Uiso 1 1 calc R U . . .
H8BB H 1.071162 0.280367 0.616137 0.054 Uiso 1 1 calc R U . . .
H8BC H 0.983105 0.282932 0.668257 0.054 Uiso 1 1 calc R U . . .
C9B C 0.6028(6) 0.3150(2) 0.64562(14) 0.0360(9) Uani 1 1 d . . . . .
H9BA H 0.466372 0.297040 0.632762 0.054 Uiso 1 1 calc R U . . .
H9BB H 0.622897 0.371831 0.646036 0.054 Uiso 1 1 calc R U . . .
H9BC H 0.619615 0.298318 0.678154 0.054 Uiso 1 1 calc R U . . .
C10B C 0.7136(7) 0.1913(2) 0.61378(14) 0.0368(10) Uani 1 1 d . . . . .
H10G H 0.817335 0.166699 0.596323 0.055 Uiso 1 1 calc R U . . .
H10H H 0.580813 0.175664 0.598076 0.055 Uiso 1 1 calc R U . . .
H10I H 0.714485 0.174968 0.646580 0.055 Uiso 1 1 calc R U . . .
C11B C 0.7062(6) 0.3866(2) 0.54716(14) 0.0335(9) Uani 1 1 d . . . . .
C12B C 0.4761(7) 0.3892(2) 0.54847(16) 0.0465(11) Uani 1 1 d . . . . .
H12G H 0.436540 0.391638 0.581669 0.070 Uiso 1 1 calc R U . . .
H12H H 0.407748 0.342303 0.531614 0.070 Uiso 1 1 calc R U . . .
H12I H 0.437602 0.435231 0.532967 0.070 Uiso 1 1 calc R U . . .
C13B C 0.7661(8) 0.3970(2) 0.49520(15) 0.0538(13) Uani 1 1 d . . . . .
H13G H 0.689242 0.356948 0.474026 0.081 Uiso 1 1 calc R U . . .
H13H H 0.910825 0.392202 0.492823 0.081 Uiso 1 1 calc R U . . .
H13I H 0.736323 0.448543 0.485801 0.081 Uiso 1 1 calc R U . . .
C14B C 0.8201(7) 0.4540(2) 0.57800(15) 0.0420(10) Uani 1 1 d . . . . .
H14G H 0.965815 0.451738 0.575513 0.063 Uiso 1 1 calc R U . . .
H14H H 0.784823 0.449642 0.611309 0.063 Uiso 1 1 calc R U . . .
H14I H 0.782551 0.503489 0.566893 0.063 Uiso 1 1 calc R U . . .
C15B C 1.0512(8) 0.1336(2) 0.33453(16) 0.0549(13) Uani 1 1 d . . . . .
H15G H 1.135182 0.112513 0.310092 0.082 Uiso 1 1 calc R U . . .
H15H H 1.126231 0.178845 0.351713 0.082 Uiso 1 1 calc R U . . .
H15I H 0.927790 0.149352 0.319334 0.082 Uiso 1 1 calc R U . . .
C16B C 0.8253(6) -0.0259(2) 0.34637(14) 0.0409(10) Uani 1 1 d . . . . .
H16G H 0.789318 -0.065018 0.369259 0.061 Uiso 1 1 calc R U . . .
H16H H 0.901167 -0.048951 0.320962 0.061 Uiso 1 1 calc R U . . .
H16I H 0.702060 -0.007816 0.332544 0.061 Uiso 1 1 calc R U . . .
C17B C 1.2100(6) 0.0222(2) 0.40596(15) 0.0369(9) Uani 1 1 d . . . . .
H17G H 1.287490 0.065290 0.424667 0.055 Uiso 1 1 calc R U . . .
H17H H 1.294067 0.001734 0.381342 0.055 Uiso 1 1 calc R U . . .
H17I H 1.168195 -0.019035 0.426996 0.055 Uiso 1 1 calc R U . . .

loop_
_atom_site_aniso_label
_atom_site_aniso_U_11
_atom_site_aniso_U_22
_atom_site_aniso_U_33
_atom_site_aniso_U_23
_atom_site_aniso_U_13
_atom_site_aniso_U_12
Ti1 0.0220(3) 0.0154(3) 0.0241(3) 0.0058(2) 0.0002(3) 0.0008(2)
Cl1 0.0254(5) 0.0327(5) 0.0329(5) 0.0024(4) -0.0045(4) 0.0000(4)
Cl2 0.0328(5) 0.0291(5) 0.0292(5) 0.0027(4) 0.0029(4) 0.0084(4)
Si1 0.0331(6) 0.0289(5) 0.0252(5) 0.0066(4) -0.0014(4) -0.0005(4)
N1 0.0216(15) 0.0181(14) 0.0225(15) 0.0044(12) 0.0000(12) 0.0028(11)
C1 0.0244(19) 0.0163(16) 0.0307(19) 0.0081(14) -0.0023(15) 0.0031(13)
C2 0.028(2) 0.0188(17) 0.033(2) 0.0115(15) 0.0006(16) -0.0024(14)
C3 0.035(2) 0.0158(17) 0.030(2) 0.0037(14) -0.0042(16) 0.0037(15)
C4 0.030(2) 0.0168(17) 0.0269(19) 0.0055(14) 0.0040(16) 0.0089(14)
C5 0.0201(18) 0.0196(17) 0.0308(19) 0.0094(15) 0.0002(15) 0.0034(14)
C6 0.0224(18) 0.0162(16) 0.0276(18) 0.0065(14) 0.0009(15) 0.0041(13)
C7 0.034(2) 0.0144(17) 0.034(2) 0.0056(15) -0.0011(17) -0.0011(14)
C8 0.043(2) 0.030(2) 0.031(2) -0.0037(17) -0.0001(18) -0.0090(17)
C9 0.052(3) 0.0175(19) 0.057(3) 0.0037(18) -0.002(2) 0.0043(17)
C10 0.037(2) 0.028(2) 0.041(2) 0.0099(17) -0.0017(18) -0.0038(17)
C11 0.0277(19) 0.0239(18) 0.0213(18) 0.0075(14) 0.0027(15) 0.0068(14)
C12 0.034(2) 0.031(2) 0.034(2) 0.0107(17) 0.0009(17) 0.0070(16)
C13 0.039(2) 0.036(2) 0.027(2) 0.0129(17) 0.0042(17) 0.0019(17)
C14 0.039(2) 0.029(2) 0.028(2) 0.0025(16) 0.0040(17) 0.0057(16)
C15 0.050(3) 0.041(2) 0.032(2) -0.0001(18) -0.0008(19) -0.011(2)
C16 0.041(2) 0.050(3) 0.034(2) 0.0110(19) -0.0054(19) 0.009(2)
C17 0.045(2) 0.035(2) 0.035(2) 0.0092(18) 0.0094(19) 0.0065(18)
Ti1A 0.0212(3) 0.0179(3) 0.0243(3) 0.0072(2) -0.0014(3) 0.0011(2)
Cl1A 0.0291(5) 0.0225(4) 0.0393(5) 0.0092(4) 0.0005(4) -0.0041(4)
Cl2A 0.0274(5) 0.0256(4) 0.0365(5) 0.0085(4) -0.0027(4) 0.0073(4)
Si1A 0.0351(6) 0.0309(6) 0.0274(6) 0.0009(4) -0.0017(5) -0.0030(5)
N1A 0.0253(16) 0.0161(14) 0.0301(17) 0.0059(12) -0.0018(13) 0.0043(12)
C1A 0.0258(19) 0.0257(19) 0.0282(19) 0.0064(15) 0.0026(16) -0.0013(15)
C2A 0.032(2) 0.0242(19) 0.035(2) 0.0059(16) 0.0076(17) 0.0053(16)
C3A 0.0225(19) 0.038(2) 0.029(2) 0.0129(17) 0.0025(16) 0.0049(16)
C4A 0.027(2) 0.029(2) 0.028(2) 0.0051(16) 0.0025(16) -0.0069(15)
C5A 0.029(2) 0.0242(18) 0.0245(19) 0.0086(15) 0.0000(15) -0.0001(15)
C6A 0.0252(19) 0.0223(18) 0.0257(19) 0.0037(14) -0.0011(15) 0.0022(14)
C7A 0.043(2) 0.0245(19) 0.033(2) -0.0008(16) -0.0069(18) 0.0030(17)
C8A 0.098(4) 0.019(2) 0.058(3) -0.005(2) -0.031(3) 0.012(2)
C9A 0.046(3) 0.037(2) 0.046(3) -0.012(2) 0.000(2) 0.0064(19)
C10A 0.044(3) 0.038(2) 0.041(2) -0.0005(19) -0.002(2) -0.0133(19)
C11A 0.030(2) 0.0211(18) 0.0271(19) 0.0101(15) -0.0059(16) 0.0023(15)
C12A 0.039(2) 0.036(2) 0.038(2) 0.0132(18) 0.0002(19) -0.0020(18)
C13A 0.037(2) 0.040(2) 0.038(2) 0.0107(18) -0.0078(19) 0.0060(18)
C14A 0.053(3) 0.025(2) 0.035(2) 0.0081(17) -0.0066(19) 0.0119(18)
C15A 0.032(2) 0.064(3) 0.037(2) 0.004(2) -0.0006(19) -0.001(2)
C16A 0.053(3) 0.060(3) 0.033(2) -0.003(2) 0.006(2) 0.002(2)
C17A 0.071(3) 0.037(2) 0.048(3) -0.003(2) -0.005(2) -0.011(2)
Ti1B 0.0207(3) 0.0159(3) 0.0242(3) 0.0056(2) 0.0003(3) 0.0029(2)
Cl1B 0.0250(5) 0.0254(4) 0.0335(5) 0.0098(4) -0.0018(4) 0.0071(3)
Cl2B 0.0273(5) 0.0300(5) 0.0345(5) 0.0147(4) 0.0033(4) 0.0009(4)
Si1B 0.0363(6) 0.0205(5) 0.0259(5) 0.0036(4) 0.0023(4) 0.0055(4)
N1B 0.0237(16) 0.0193(14) 0.0251(16) 0.0072(12) -0.0012(12) 0.0024(12)
C1B 0.0230(18) 0.0193(17) 0.0263(19) 0.0030(14) 0.0002(15) 0.0018(14)
C2B 0.030(2) 0.0214(18) 0.0282(19) 0.0059(15) -0.0106(16) 0.0024(15)
C3B 0.0177(18) 0.0260(19) 0.039(2) 0.0004(16) -0.0054(16) 0.0036(14)
C4B 0.0227(19) 0.0252(18) 0.0290(19) 0.0006(15) -0.0016(15) -0.0029(15)
C5B 0.0229(18) 0.0158(16) 0.0300(19) 0.0027(14) -0.0047(15) -0.0009(13)
C6B 0.0224(18) 0.0200(17) 0.0283(19) 0.0015(15) -0.0058(15) 0.0015(14)
C7B 0.030(2) 0.0242(18) 0.0232(18) 0.0035(14) -0.0015(15) 0.0055(15)
C8B 0.037(2) 0.040(2) 0.032(2) 0.0055(18) -0.0031(18) 0.0068(18)
C9B 0.041(2) 0.035(2) 0.034(2) 0.0030(17) 0.0072(18) 0.0077(18)
C10B 0.058(3) 0.026(2) 0.028(2) 0.0077(16) 0.0046(19) 0.0057(18)
C11B 0.050(3) 0.0222(19) 0.031(2) 0.0039(16) -0.0010(18) 0.0166(17)
C12B 0.057(3) 0.036(2) 0.048(3) -0.005(2) -0.016(2) 0.024(2)
C13B 0.103(4) 0.027(2) 0.037(2) 0.0106(19) 0.009(3) 0.029(2)
C14B 0.063(3) 0.0191(19) 0.045(3) 0.0045(17) 0.007(2) 0.0057(18)
C15B 0.094(4) 0.033(2) 0.044(3) 0.017(2) 0.029(3) 0.021(2)
C16B 0.046(3) 0.043(2) 0.033(2) -0.0087(19) -0.0056(19) 0.008(2)
C17B 0.031(2) 0.030(2) 0.049(3) -0.0022(18) 0.0002(19) 0.0043(17)

loop_
_atom_type_symbol
_atom_type_description
_atom_type_scat_dispersion_real
_atom_type_scat_dispersion_imag
_atom_type_scat_source
C C 0.0033 0.0016 'International Tables Vol C Tables 4.2.6.8 and 6.1.1.4'
H H 0.0000 0.0000 'International Tables Vol C Tables 4.2.6.8 and 6.1.1.4'
Cl Cl 0.1484 0.1585 'International Tables Vol C Tables 4.2.6.8 and 6.1.1.4'
N N 0.0061 0.0033 'International Tables Vol C Tables 4.2.6.8 and 6.1.1.4'
Si Si 0.0817 0.0704 'International Tables Vol C Tables 4.2.6.8 and 6.1.1.4'
Ti Ti 0.2776 0.4457 'International Tables Vol C Tables 4.2.6.8 and 6.1.1.4'

loop_
_geom_angle_atom_site_label_1
_geom_angle_atom_site_label_2
_geom_angle_atom_site_label_3
_geom_angle
_geom_angle_site_symmetry_1
_geom_angle_site_symmetry_3
_geom_angle_publ_flag
Cl1 Ti1 C1 137.26(9) . . ?
Cl1 Ti1 C2 102.28(9) . . ?
Cl1 Ti1 C3 86.11(10) . . ?
Cl1 Ti1 C4 106.39(9) . . ?
Cl1 Ti1 C5 140.63(9) . . ?
Cl2 Ti1 Cl1 98.92(4) . . ?
Cl2 Ti1 C1 91.44(9) . . ?
Cl2 Ti1 C2 100.52(10) . . ?
Cl2 Ti1 C3 134.19(10) . . ?
Cl2 Ti1 C4 149.52(9) . . ?
Cl2 Ti1 C5 116.98(9) . . ?
N1 Ti1 Cl1 102.33(9) . . ?
N1 Ti1 Cl2 105.67(9) . . ?
N1 Ti1 C1 114.56(12) . . ?
N1 Ti1 C2 140.44(13) . . ?
N1 Ti1 C3 117.72(13) . . ?
N1 Ti1 C4 85.46(12) . . ?
N1 Ti1 C5 83.90(12) . . ?
C2 Ti1 C1 34.99(12) . . ?
C2 Ti1 C3 35.01(12) . . ?
C2 Ti1 C4 58.02(12) . . ?
C2 Ti1 C5 57.69(12) . . ?
C3 Ti1 C1 58.44(12) . . ?
C3 Ti1 C4 34.87(12) . . ?
C3 Ti1 C5 57.72(12) . . ?
C4 Ti1 C1 58.38(12) . . ?
C5 Ti1 C1 35.00(12) . . ?
C5 Ti1 C4 34.64(12) . . ?
C15 Si1 C1 109.50(17) . . ?
C15 Si1 C16 109.4(2) . . ?
C16 Si1 C1 105.47(17) . . ?
C17 Si1 C1 110.92(18) . . ?
C17 Si1 C15 112.0(2) . . ?
C17 Si1 C16 109.33(19) . . ?
C6 N1 Ti1 169.5(3) . . ?
Si1 C1 Ti1 127.76(17) . . ?
C2 C1 Ti1 71.52(19) . . ?
C2 C1 Si1 127.5(3) . . ?
C2 C1 C5 106.0(3) . . ?
C5 C1 Ti1 71.79(19) . . ?
C5 C1 Si1 126.0(3) . . ?
Ti1 C2 H2 120.1 . . ?
C1 C2 Ti1 73.49(18) . . ?
C1 C2 H2 125.5 . . ?
C3 C2 Ti1 72.63(19) . . ?
C3 C2 C1 109.0(3) . . ?
C3 C2 H2 125.5 . . ?
Ti1 C3 H3 120.6 . . ?
C2 C3 Ti1 72.36(19) . . ?
C2 C3 H3 126.1 . . ?
C4 C3 Ti1 72.72(19) . . ?
C4 C3 C2 107.8(3) . . ?
C4 C3 H3 126.1 . . ?
Ti1 C4 H4 120.6 . . ?
C3 C4 Ti1 72.41(19) . . ?
C3 C4 H4 126.1 . . ?
C5 C4 Ti1 72.66(19) . . ?
C5 C4 C3 107.7(3) . . ?
C5 C4 H4 126.1 . . ?
Ti1 C5 H5 120.5 . . ?
C1 C5 Ti1 73.21(19) . . ?
C1 C5 H5 125.2 . . ?
C4 C5 Ti1 72.70(19) . . ?
C4 C5 C1 109.5(3) . . ?
C4 C5 H5 125.2 . . ?
N1 C6 C7 118.4(3) . . ?
N1 C6 C11 117.5(3) . . ?
C7 C6 C11 124.0(3) . . ?
C8 C7 C6 109.5(3) . . ?
C9 C7 C6 110.2(3) . . ?
C9 C7 C8 107.8(3) . . ?
C9 C7 C10 110.8(3) . . ?
C10 C7 C6 111.0(3) . . ?
C10 C7 C8 107.4(3) . . ?
C7 C8 H8A 109.5 . . ?
C7 C8 H8B 109.5 . . ?
C7 C8 H8C 109.5 . . ?
H8A C8 H8B 109.5 . . ?
H8A C8 H8C 109.5 . . ?
H8B C8 H8C 109.5 . . ?
C7 C9 H9A 109.5 . . ?
C7 C9 H9B 109.5 . . ?
C7 C9 H9C 109.5 . . ?
H9A C9 H9B 109.5 . . ?
H9A C9 H9C 109.5 . . ?
H9B C9 H9C 109.5 . . ?
C7 C10 H10A 109.5 . . ?
C7 C10 H10B 109.5 . . ?
C7 C10 H10C 109.5 . . ?
H10A C10 H10B 109.5 . . ?
H10A C10 H10C 109.5 . . ?
H10B C10 H10C 109.5 . . ?
C12 C11 C6 106.3(3) . . ?
C13 C11 C6 116.1(3) . . ?
C13 C11 C12 110.1(3) . . ?
C14 C11 C6 109.5(3) . . ?
C14 C11 C12 107.8(3) . . ?
C14 C11 C13 106.7(3) . . ?
C11 C12 H12A 109.5 . . ?
C11 C12 H12B 109.5 . . ?
C11 C12 H12C 109.5 . . ?
H12A C12 H12B 109.5 . . ?
H12A C12 H12C 109.5 . . ?
H12B C12 H12C 109.5 . . ?
C11 C13 H13A 109.5 . . ?
C11 C13 H13B 109.5 . . ?
C11 C13 H13C 109.5 . . ?
H13A C13 H13B 109.5 . . ?
H13A C13 H13C 109.5 . . ?
H13B C13 H13C 109.5 . . ?
C11 C14 H14A 109.5 . . ?
C11 C14 H14B 109.5 . . ?
C11 C14 H14C 109.5 . . ?
H14A C14 H14B 109.5 . . ?
H14A C14 H14C 109.5 . . ?
H14B C14 H14C 109.5 . . ?
Si1 C15 H15A 109.5 . . ?
Si1 C15 H15B 109.5 . . ?
Si1 C15 H15C 109.5 . . ?
H15A C15 H15B 109.5 . . ?
H15A C15 H15C 109.5 . . ?
H15B C15 H15C 109.5 . . ?
Si1 C16 H16A 109.5 . . ?
Si1 C16 H16B 109.5 . . ?
Si1 C16 H16C 109.5 . . ?
H16A C16 H16B 109.5 . . ?
H16A C16 H16C 109.5 . . ?
H16B C16 H16C 109.5 . . ?
Si1 C17 H17A 109.5 . . ?
Si1 C17 H17B 109.5 . . ?
Si1 C17 H17C 109.5 . . ?
H17A C17 H17B 109.5 . . ?
H17A C17 H17C 109.5 . . ?
H17B C17 H17C 109.5 . . ?
Cl1A Ti1A C1A 96.47(9) . . ?
Cl1A Ti1A C2A 90.70(9) . . ?
Cl1A Ti1A C3A 117.46(10) . . ?
Cl1A Ti1A C4A 148.96(10) . . ?
Cl1A Ti1A C5A 130.07(9) . . ?
Cl2A Ti1A Cl1A 100.90(4) . . ?
Cl2A Ti1A C1A 107.79(9) . . ?
Cl2A Ti1A C2A 142.79(10) . . ?
Cl2A Ti1A C3A 139.82(10) . . ?
Cl2A Ti1A C4A 104.60(10) . . ?
Cl2A Ti1A C5A 88.84(9) . . ?
N1A Ti1A Cl1A 103.54(9) . . ?
N1A Ti1A Cl2A 103.24(9) . . ?
N1A Ti1A C1A 138.86(13) . . ?
N1A Ti1A C2A 108.21(13) . . ?
N1A Ti1A C3A 80.05(13) . . ?
N1A Ti1A C4A 87.63(13) . . ?
N1A Ti1A C5A 121.80(13) . . ?
C2A Ti1A C1A 35.25(12) . . ?
C2A Ti1A C3A 34.82(13) . . ?
C3A Ti1A C1A 58.81(13) . . ?
C4A Ti1A C1A 59.01(12) . . ?
C4A Ti1A C2A 58.26(13) . . ?
C4A Ti1A C3A 35.23(13) . . ?
C4A Ti1A C5A 34.89(12) . . ?
C5A Ti1A C1A 35.23(12) . . ?
C5A Ti1A C2A 57.80(12) . . ?
C5A Ti1A C3A 57.99(12) . . ?
C15A Si1A C1A 110.82(18) . . ?
C15A Si1A C16A 109.5(2) . . ?
C15A Si1A C17A 112.1(2) . . ?
C16A Si1A C1A 106.11(19) . . ?
C17A Si1A C1A 107.93(19) . . ?
C17A Si1A C16A 110.2(2) . . ?
C6A N1A Ti1A 172.1(3) . . ?
Si1A C1A Ti1A 128.81(17) . . ?
C2A C1A Ti1A 71.6(2) . . ?
C2A C1A Si1A 125.8(3) . . ?
C5A C1A Ti1A 71.5(2) . . ?
C5A C1A Si1A 128.3(3) . . ?
C5A C1A C2A 105.2(3) . . ?
Ti1A C2A H2A 120.6 . . ?
C1A C2A Ti1A 73.2(2) . . ?
C1A C2A H2A 125.2 . . ?
C3A C2A Ti1A 72.7(2) . . ?
C3A C2A C1A 109.7(3) . . ?
C3A C2A H2A 125.2 . . ?
Ti1A C3A H3A 121.2 . . ?
C2A C3A Ti1A 72.4(2) . . ?
C2A C3A H3A 126.2 . . ?
C2A C3A C4A 107.7(3) . . ?
C4A C3A Ti1A 71.9(2) . . ?
C4A C3A H3A 126.2 . . ?
Ti1A C4A H4A 120.0 . . ?
C3A C4A Ti1A 72.8(2) . . ?
C3A C4A H4A 126.3 . . ?
C5A C4A Ti1A 72.8(2) . . ?
C5A C4A C3A 107.4(3) . . ?
C5A C4A H4A 126.3 . . ?
Ti1A C5A H5A 121.1 . . ?
C1A C5A Ti1A 73.2(2) . . ?
C1A C5A H5A 125.0 . . ?
C4A C5A Ti1A 72.30(19) . . ?
C4A C5A C1A 109.9(3) . . ?
C4A C5A H5A 125.0 . . ?
N1A C6A C7A 118.7(3) . . ?
N1A C6A C11A 117.2(3) . . ?
C7A C6A C11A 124.1(3) . . ?
C8A C7A C6A 108.9(3) . . ?
C9A C7A C6A 111.8(3) . . ?
C9A C7A C8A 108.2(4) . . ?
C9A C7A C10A 110.3(3) . . ?
C10A C7A C6A 110.0(3) . . ?
C10A C7A C8A 107.5(4) . . ?
C7A C8A H8AA 109.5 . . ?
C7A C8A H8AB 109.5 . . ?
C7A C8A H8AC 109.5 . . ?
H8AA C8A H8AB 109.5 . . ?
H8AA C8A H8AC 109.5 . . ?
H8AB C8A H8AC 109.5 . . ?
C7A C9A H9AA 109.5 . . ?
C7A C9A H9AB 109.5 . . ?
C7A C9A H9AC 109.5 . . ?
H9AA C9A H9AB 109.5 . . ?
H9AA C9A H9AC 109.5 . . ?
H9AB C9A H9AC 109.5 . . ?
C7A C10A H10D 109.5 . . ?
C7A C10A H10E 109.5 . . ?
C7A C10A H10F 109.5 . . ?
H10D C10A H10E 109.5 . . ?
H10D C10A H10F 109.5 . . ?
H10E C10A H10F 109.5 . . ?
C12A C11A C6A 106.5(3) . . ?
C13A C11A C6A 115.7(3) . . ?
C13A C11A C12A 110.1(3) . . ?
C13A C11A C14A 107.3(3) . . ?
C14A C11A C6A 109.0(3) . . ?
C14A C11A C12A 107.9(3) . . ?
C11A C12A H12D 109.5 . . ?
C11A C12A H12E 109.5 . . ?
C11A C12A H12F 109.5 . . ?
H12D C12A H12E 109.5 . . ?
H12D C12A H12F 109.5 . . ?
H12E C12A H12F 109.5 . . ?
C11A C13A H13D 109.5 . . ?
C11A C13A H13E 109.5 . . ?
C11A C13A H13F 109.5 . . ?
H13D C13A H13E 109.5 . . ?
H13D C13A H13F 109.5 . . ?
H13E C13A H13F 109.5 . . ?
C11A C14A H14D 109.5 . . ?
C11A C14A H14E 109.5 . . ?
C11A C14A H14F 109.5 . . ?
H14D C14A H14E 109.5 . . ?
H14D C14A H14F 109.5 . . ?
H14E C14A H14F 109.5 . . ?
Si1A C15A H15D 109.5 . . ?
Si1A C15A H15E 109.5 . . ?
Si1A C15A H15F 109.5 . . ?
H15D C15A H15E 109.5 . . ?
H15D C15A H15F 109.5 . . ?
H15E C15A H15F 109.5 . . ?
Si1A C16A H16D 109.5 . . ?
Si1A C16A H16E 109.5 . . ?
Si1A C16A H16F 109.5 . . ?
H16D C16A H16E 109.5 . . ?
H16D C16A H16F 109.5 . . ?
H16E C16A H16F 109.5 . . ?
Si1A C17A H17D 109.5 . . ?
Si1A C17A H17E 109.5 . . ?
Si1A C17A H17F 109.5 . . ?
H17D C17A H17E 109.5 . . ?
H17D C17A H17F 109.5 . . ?
H17E C17A H17F 109.5 . . ?
Cl1B Ti1B C1B 107.48(9) . . ?
Cl1B Ti1B C2B 142.57(9) . . ?
Cl1B Ti1B C3B 140.92(9) . . ?
Cl1B Ti1B C4B 105.83(9) . . ?
Cl1B Ti1B C5B 89.51(9) . . ?
Cl2B Ti1B Cl1B 100.84(4) . . ?
Cl2B Ti1B C1B 96.42(9) . . ?
Cl2B Ti1B C2B 89.87(9) . . ?
Cl2B Ti1B C3B 116.33(9) . . ?
Cl2B Ti1B C4B 147.88(10) . . ?
Cl2B Ti1B C5B 130.17(9) . . ?
N1B Ti1B Cl1B 101.44(9) . . ?
N1B Ti1B Cl2B 105.23(9) . . ?
N1B Ti1B C1B 139.63(12) . . ?
N1B Ti1B C2B 110.20(13) . . ?
N1B Ti1B C3B 80.89(13) . . ?
N1B Ti1B C4B 86.83(13) . . ?
N1B Ti1B C5B 120.34(12) . . ?
C2B Ti1B C1B 35.23(12) . . ?
C2B Ti1B C3B 34.95(13) . . ?
C2B Ti1B C5B 57.57(12) . . ?
C3B Ti1B C1B 58.91(12) . . ?
C3B Ti1B C5B 57.87(12) . . ?
C4B Ti1B C1B 58.74(12) . . ?
C4B Ti1B C2B 58.03(13) . . ?
C4B Ti1B C3B 35.09(12) . . ?
C4B Ti1B C5B 34.67(12) . . ?
C5B Ti1B C1B 35.06(11) . . ?
C15B Si1B C1B 108.58(18) . . ?
C16B Si1B C1B 106.24(17) . . ?
C16B Si1B C15B 110.3(2) . . ?
C17B Si1B C1B 110.33(17) . . ?
C17B Si1B C15B 112.0(2) . . ?
C17B Si1B C16B 109.27(19) . . ?
C6B N1B Ti1B 172.5(3) . . ?
Si1B C1B Ti1B 127.90(17) . . ?
C2B C1B Ti1B 71.55(19) . . ?
C2B C1B Si1B 127.3(3) . . ?
C5B C1B Ti1B 71.67(19) . . ?
C5B C1B Si1B 127.0(3) . . ?
C5B C1B C2B 105.1(3) . . ?
Ti1B C2B H2B 120.7 . . ?
C1B C2B Ti1B 73.22(19) . . ?
C1B C2B H2B 125.2 . . ?
C3B C2B Ti1B 72.5(2) . . ?
C3B C2B C1B 109.7(3) . . ?
C3B C2B H2B 125.2 . . ?
Ti1B C3B H3B 120.6 . . ?
C2B C3B Ti1B 72.50(19) . . ?
C2B C3B H3B 126.3 . . ?
C2B C3B C4B 107.4(3) . . ?
C4B C3B Ti1B 72.36(19) . . ?
C4B C3B H3B 126.3 . . ?
Ti1B C4B H4B 120.3 . . ?
C3B C4B Ti1B 72.55(19) . . ?
C3B C4B H4B 126.1 . . ?
C5B C4B Ti1B 72.78(19) . . ?
C5B C4B C3B 107.7(3) . . ?
C5B C4B H4B 126.1 . . ?
Ti1B C5B H5B 120.9 . . ?
C1B C5B Ti1B 73.27(19) . . ?
C1B C5B H5B 124.9 . . ?
C4B C5B Ti1B 72.55(19) . . ?
C4B C5B C1B 110.2(3) . . ?
C4B C5B H5B 124.9 . . ?
N1B C6B C7B 117.3(3) . . ?
N1B C6B C11B 118.6(3) . . ?
C11B C6B C7B 124.1(3) . . ?
C8B C7B C6B 106.3(3) . . ?
C9B C7B C6B 115.7(3) . . ?
C9B C7B C8B 110.0(3) . . ?
C9B C7B C10B 106.9(3) . . ?
C10B C7B C6B 109.4(3) . . ?
C10B C7B C8B 108.4(3) . . ?
C7B C8B H8BA 109.5 . . ?
C7B C8B H8BB 109.5 . . ?
C7B C8B H8BC 109.5 . . ?
H8BA C8B H8BB 109.5 . . ?
H8BA C8B H8BC 109.5 . . ?
H8BB C8B H8BC 109.5 . . ?
C7B C9B H9BA 109.5 . . ?
C7B C9B H9BB 109.5 . . ?
C7B C9B H9BC 109.5 . . ?
H9BA C9B H9BB 109.5 . . ?
H9BA C9B H9BC 109.5 . . ?
H9BB C9B H9BC 109.5 . . ?
C7B C10B H10G 109.5 . . ?
C7B C10B H10H 109.5 . . ?
C7B C10B H10I 109.5 . . ?
H10G C10B H10H 109.5 . . ?
H10G C10B H10I 109.5 . . ?
H10H C10B H10I 109.5 . . ?
C12B C11B C6B 108.9(3) . . ?
C12B C11B C13B 107.6(4) . . ?
C13B C11B C6B 109.0(3) . . ?
C14B C11B C6B 112.6(3) . . ?
C14B C11B C12B 111.5(3) . . ?
C14B C11B C13B 107.1(3) . . ?
C11B C12B H12G 109.5 . . ?
C11B C12B H12H 109.5 . . ?
C11B C12B H12I 109.5 . . ?
H12G C12B H12H 109.5 . . ?
H12G C12B H12I 109.5 . . ?
H12H C12B H12I 109.5 . . ?
C11B C13B H13G 109.5 . . ?
C11B C13B H13H 109.5 . . ?
C11B C13B H13I 109.5 . . ?
H13G C13B H13H 109.5 . . ?
H13G C13B H13I 109.5 . . ?
H13H C13B H13I 109.5 . . ?
C11B C14B H14G 109.5 . . ?
C11B C14B H14H 109.5 . . ?
C11B C14B H14I 109.5 . . ?
H14G C14B H14H 109.5 . . ?
H14G C14B H14I 109.5 . . ?
H14H C14B H14I 109.5 . . ?
Si1B C15B H15G 109.5 . . ?
Si1B C15B H15H 109.5 . . ?
Si1B C15B H15I 109.5 . . ?
H15G C15B H15H 109.5 . . ?
H15G C15B H15I 109.5 . . ?
H15H C15B H15I 109.5 . . ?
Si1B C16B H16G 109.5 . . ?
Si1B C16B H16H 109.5 . . ?
Si1B C16B H16I 109.5 . . ?
H16G C16B H16H 109.5 . . ?
H16G C16B H16I 109.5 . . ?
H16H C16B H16I 109.5 . . ?
Si1B C17B H17G 109.5 . . ?
Si1B C17B H17H 109.5 . . ?
Si1B C17B H17I 109.5 . . ?
H17G C17B H17H 109.5 . . ?
H17G C17B H17I 109.5 . . ?
H17H C17B H17I 109.5 . . ?

loop_
_geom_bond_atom_site_label_1
_geom_bond_atom_site_label_2
_geom_bond_distance
_geom_bond_site_symmetry_2
_geom_bond_publ_flag
Ti1 Cl1 2.3045(11) . ?
Ti1 Cl2 2.2795(11) . ?
Ti1 N1 1.844(3) . ?
Ti1 C1 2.370(3) . ?
Ti1 C2 2.344(3) . ?
Ti1 C3 2.348(3) . ?
Ti1 C4 2.352(3) . ?
Ti1 C5 2.351(3) . ?
Si1 C1 1.896(4) . ?
Si1 C15 1.863(4) . ?
Si1 C16 1.871(4) . ?
Si1 C17 1.844(4) . ?
N1 C6 1.265(4) . ?
C1 C2 1.417(5) . ?
C1 C5 1.420(5) . ?
C2 H2 0.9500 . ?
C2 C3 1.411(5) . ?
C3 H3 0.9500 . ?
C3 C4 1.408(5) . ?
C4 H4 0.9500 . ?
C4 C5 1.400(5) . ?
C5 H5 0.9500 . ?
C6 C7 1.553(5) . ?
C6 C11 1.556(5) . ?
C7 C8 1.545(5) . ?
C7 C9 1.540(5) . ?
C7 C10 1.541(5) . ?
C8 H8A 0.9800 . ?
C8 H8B 0.9800 . ?
C8 H8C 0.9800 . ?
C9 H9A 0.9800 . ?
C9 H9B 0.9800 . ?
C9 H9C 0.9800 . ?
C10 H10A 0.9800 . ?
C10 H10B 0.9800 . ?
C10 H10C 0.9800 . ?
C11 C12 1.545(5) . ?
C11 C13 1.532(5) . ?
C11 C14 1.528(5) . ?
C12 H12A 0.9800 . ?
C12 H12B 0.9800 . ?
C12 H12C 0.9800 . ?
C13 H13A 0.9800 . ?
C13 H13B 0.9800 . ?
C13 H13C 0.9800 . ?
C14 H14A 0.9800 . ?
C14 H14B 0.9800 . ?
C14 H14C 0.9800 . ?
C15 H15A 0.9800 . ?
C15 H15B 0.9800 . ?
C15 H15C 0.9800 . ?
C16 H16A 0.9800 . ?
C16 H16B 0.9800 . ?
C16 H16C 0.9800 . ?
C17 H17A 0.9800 . ?
C17 H17B 0.9800 . ?
C17 H17C 0.9800 . ?
Ti1A Cl1A 2.2881(10) . ?
Ti1A Cl2A 2.2866(10) . ?
Ti1A N1A 1.847(3) . ?
Ti1A C1A 2.365(4) . ?
Ti1A C2A 2.345(4) . ?
Ti1A C3A 2.348(4) . ?
Ti1A C4A 2.337(3) . ?
Ti1A C5A 2.343(3) . ?
Si1A C1A 1.880(4) . ?
Si1A C15A 1.857(4) . ?
Si1A C16A 1.865(4) . ?
Si1A C17A 1.859(4) . ?
N1A C6A 1.261(4) . ?
C1A C2A 1.426(5) . ?
C1A C5A 1.425(5) . ?
C2A H2A 0.9500 . ?
C2A C3A 1.404(5) . ?
C3A H3A 0.9500 . ?
C3A C4A 1.418(5) . ?
C4A H4A 0.9500 . ?
C4A C5A 1.403(5) . ?
C5A H5A 0.9500 . ?
C6A C7A 1.555(5) . ?
C6A C11A 1.569(5) . ?
C7A C8A 1.544(6) . ?
C7A C9A 1.532(6) . ?
C7A C10A 1.543(6) . ?
C8A H8AA 0.9800 . ?
C8A H8AB 0.9800 . ?
C8A H8AC 0.9800 . ?
C9A H9AA 0.9800 . ?
C9A H9AB 0.9800 . ?
C9A H9AC 0.9800 . ?
C10A H10D 0.9800 . ?
C10A H10E 0.9800 . ?
C10A H10F 0.9800 . ?
C11A C12A 1.544(5) . ?
C11A C13A 1.532(5) . ?
C11A C14A 1.538(5) . ?
C12A H12D 0.9800 . ?
C12A H12E 0.9800 . ?
C12A H12F 0.9800 . ?
C13A H13D 0.9800 . ?
C13A H13E 0.9800 . ?
C13A H13F 0.9800 . ?
C14A H14D 0.9800 . ?
C14A H14E 0.9800 . ?
C14A H14F 0.9800 . ?
C15A H15D 0.9800 . ?
C15A H15E 0.9800 . ?
C15A H15F 0.9800 . ?
C16A H16D 0.9800 . ?
C16A H16E 0.9800 . ?
C16A H16F 0.9800 . ?
C17A H17D 0.9800 . ?
C17A H17E 0.9800 . ?
C17A H17F 0.9800 . ?
Ti1B Cl1B 2.2934(10) . ?
Ti1B Cl2B 2.2851(10) . ?
Ti1B N1B 1.842(3) . ?
Ti1B C1B 2.370(3) . ?
Ti1B C2B 2.349(3) . ?
Ti1B C3B 2.349(3) . ?
Ti1B C4B 2.347(3) . ?
Ti1B C5B 2.350(3) . ?
Si1B C1B 1.880(4) . ?
Si1B C15B 1.869(4) . ?
Si1B C16B 1.859(4) . ?
Si1B C17B 1.854(4) . ?
N1B C6B 1.268(4) . ?
C1B C2B 1.428(5) . ?
C1B C5B 1.422(5) . ?
C2B H2B 0.9500 . ?
C2B C3B 1.411(5) . ?
C3B H3B 0.9500 . ?
C3B C4B 1.416(5) . ?
C4B H4B 0.9500 . ?
C4B C5B 1.399(5) . ?
C5B H5B 0.9500 . ?
C6B C7B 1.559(5) . ?
C6B C11B 1.548(5) . ?
C7B C8B 1.545(5) . ?
C7B C9B 1.527(5) . ?
C7B C10B 1.540(5) . ?
C8B H8BA 0.9800 . ?
C8B H8BB 0.9800 . ?
C8B H8BC 0.9800 . ?
C9B H9BA 0.9800 . ?
C9B H9BB 0.9800 . ?
C9B H9BC 0.9800 . ?
C10B H10G 0.9800 . ?
C10B H10H 0.9800 . ?
C10B H10I 0.9800 . ?
C11B C12B 1.540(6) . ?
C11B C13B 1.546(6) . ?
C11B C14B 1.534(6) . ?
C12B H12G 0.9800 . ?
C12B H12H 0.9800 . ?
C12B H12I 0.9800 . ?
C13B H13G 0.9800 . ?
C13B H13H 0.9800 . ?
C13B H13I 0.9800 . ?
C14B H14G 0.9800 . ?
C14B H14H 0.9800 . ?
C14B H14I 0.9800 . ?
C15B H15G 0.9800 . ?
C15B H15H 0.9800 . ?
C15B H15I 0.9800 . ?
C16B H16G 0.9800 . ?
C16B H16H 0.9800 . ?
C16B H16I 0.9800 . ?
C17B H17G 0.9800 . ?
C17B H17H 0.9800 . ?
C17B H17I 0.9800 . ?

loop_
_geom_torsion_atom_site_label_1
_geom_torsion_atom_site_label_2
_geom_torsion_atom_site_label_3
_geom_torsion_atom_site_label_4
_geom_torsion
_geom_torsion_site_symmetry_1
_geom_torsion_site_symmetry_2
_geom_torsion_site_symmetry_3
_geom_torsion_site_symmetry_4
_geom_torsion_publ_flag
Ti1 N1 C6 C7 109.5(14) . . . . ?
Ti1 N1 C6 C11 -67.1(15) . . . . ?
Ti1 C1 C2 C3 64.4(2) . . . . ?
Ti1 C1 C5 C4 -64.1(2) . . . . ?
Ti1 C2 C3 C4 64.6(2) . . . . ?
Ti1 C3 C4 C5 64.6(2) . . . . ?
Ti1 C4 C5 C1 64.5(2) . . . . ?
Cl1 Ti1 N1 C6 35.7(15) . . . . ?
Cl2 Ti1 N1 C6 -67.4(15) . . . . ?
Si1 C1 C2 Ti1 123.9(3) . . . . ?
Si1 C1 C2 C3 -171.7(2) . . . . ?
Si1 C1 C5 Ti1 -123.9(3) . . . . ?
Si1 C1 C5 C4 172.0(2) . . . . ?
N1 C6 C7 C8 -2.3(4) . . . . ?
N1 C6 C7 C9 -120.7(4) . . . . ?
N1 C6 C7 C10 116.1(3) . . . . ?
N1 C6 C11 C12 81.1(4) . . . . ?
N1 C6 C11 C13 -156.0(3) . . . . ?
N1 C6 C11 C14 -35.1(4) . . . . ?
C1 Ti1 N1 C6 -166.4(14) . . . . ?
C1 C2 C3 Ti1 -65.0(2) . . . . ?
C1 C2 C3 C4 -0.4(4) . . . . ?
C2 Ti1 N1 C6 163.0(14) . . . . ?
C2 C1 C5 Ti1 63.8(2) . . . . ?
C2 C1 C5 C4 -0.3(4) . . . . ?
C2 C3 C4 Ti1 -64.3(2) . . . . ?
C2 C3 C4 C5 0.2(4) . . . . ?
C3 Ti1 N1 C6 127.8(14) . . . . ?
C3 C4 C5 Ti1 -64.4(2) . . . . ?
C3 C4 C5 C1 0.1(4) . . . . ?
C4 Ti1 N1 C6 141.5(14) . . . . ?
C5 Ti1 N1 C6 176.3(15) . . . . ?
C5 C1 C2 Ti1 -64.0(2) . . . . ?
C5 C1 C2 C3 0.4(4) . . . . ?
C7 C6 C11 C12 -95.3(4) . . . . ?
C7 C6 C11 C13 27.6(5) . . . . ?
C7 C6 C11 C14 148.5(3) . . . . ?
C11 C6 C7 C8 174.1(3) . . . . ?
C11 C6 C7 C9 55.7(4) . . . . ?
C11 C6 C7 C10 -67.5(4) . . . . ?
C15 Si1 C1 Ti1 -53.8(3) . . . . ?
C15 Si1 C1 C2 -148.9(3) . . . . ?
C15 Si1 C1 C5 40.5(3) . . . . ?
C16 Si1 C1 Ti1 -171.4(2) . . . . ?
C16 Si1 C1 C2 93.4(3) . . . . ?
C16 Si1 C1 C5 -77.2(3) . . . . ?
C17 Si1 C1 Ti1 70.3(2) . . . . ?
C17 Si1 C1 C2 -24.8(4) . . . . ?
C17 Si1 C1 C5 164.6(3) . . . . ?
Ti1A C1A C2A C3A 64.0(3) . . . . ?
Ti1A C1A C5A C4A -63.5(3) . . . . ?
Ti1A C2A C3A C4A 63.8(3) . . . . ?
Ti1A C3A C4A C5A 65.1(2) . . . . ?
Ti1A C4A C5A C1A 64.0(3) . . . . ?
Si1A C1A C2A Ti1A 125.0(3) . . . . ?
Si1A C1A C2A C3A -170.9(3) . . . . ?
Si1A C1A C5A Ti1A -125.3(3) . . . . ?
Si1A C1A C5A C4A 171.2(3) . . . . ?
N1A C6A C7A C8A -6.2(5) . . . . ?
N1A C6A C7A C9A -125.8(4) . . . . ?
N1A C6A C7A C10A 111.3(4) . . . . ?
N1A C6A C11A C12A 85.8(4) . . . . ?
N1A C6A C11A C13A -151.5(3) . . . . ?
N1A C6A C11A C14A -30.5(4) . . . . ?
C1A C2A C3A Ti1A -64.3(3) . . . . ?
C1A C2A C3A C4A -0.6(4) . . . . ?
C2A C1A C5A Ti1A 64.2(2) . . . . ?
C2A C1A C5A C4A 0.7(4) . . . . ?
C2A C3A C4A Ti1A -64.1(3) . . . . ?
C2A C3A C4A C5A 1.0(4) . . . . ?
C3A C4A C5A Ti1A -65.1(2) . . . . ?
C3A C4A C5A C1A -1.1(4) . . . . ?
C5A C1A C2A Ti1A -64.1(2) . . . . ?
C5A C1A C2A C3A -0.1(4) . . . . ?
C7A C6A C11A C12A -91.4(4) . . . . ?
C7A C6A C11A C13A 31.3(5) . . . . ?
C7A C6A C11A C14A 152.3(3) . . . . ?
C11A C6A C7A C8A 171.0(4) . . . . ?
C11A C6A C7A C9A 51.4(5) . . . . ?
C11A C6A C7A C10A -71.5(4) . . . . ?
C15A Si1A C1A Ti1A -50.2(3) . . . . ?
C15A Si1A C1A C2A -144.8(3) . . . . ?
C15A Si1A C1A C5A 46.5(4) . . . . ?
C16A Si1A C1A Ti1A -169.0(2) . . . . ?
C16A Si1A C1A C2A 96.4(3) . . . . ?
C16A Si1A C1A C5A -72.3(4) . . . . ?
C17A Si1A C1A Ti1A 73.0(3) . . . . ?
C17A Si1A C1A C2A -21.6(4) . . . . ?
C17A Si1A C1A C5A 169.6(3) . . . . ?
Ti1B C1B C2B C3B -63.9(2) . . . . ?
Ti1B C1B C5B C4B 63.6(2) . . . . ?
Ti1B C2B C3B C4B -64.4(2) . . . . ?
Ti1B C3B C4B C5B -64.8(2) . . . . ?
Ti1B C4B C5B C1B -64.1(2) . . . . ?
Si1B C1B C2B Ti1B -124.0(3) . . . . ?
Si1B C1B C2B C3B 172.1(3) . . . . ?
Si1B C1B C5B Ti1B 124.1(3) . . . . ?
Si1B C1B C5B C4B -172.3(3) . . . . ?
N1B C6B C7B C8B 87.5(4) . . . . ?
N1B C6B C7B C9B -150.1(3) . . . . ?
N1B C6B C7B C10B -29.3(4) . . . . ?
N1B C6B C11B C12B 107.4(4) . . . . ?
N1B C6B C11B C13B -9.8(5) . . . . ?
N1B C6B C11B C14B -128.4(4) . . . . ?
C1B C2B C3B Ti1B 64.3(2) . . . . ?
C1B C2B C3B C4B -0.1(4) . . . . ?
C2B C1B C5B Ti1B -64.2(2) . . . . ?
C2B C1B C5B C4B -0.6(4) . . . . ?
C2B C3B C4B Ti1B 64.5(2) . . . . ?
C2B C3B C4B C5B -0.2(4) . . . . ?
C3B C4B C5B Ti1B 64.6(2) . . . . ?
C3B C4B C5B C1B 0.5(4) . . . . ?
C5B C1B C2B Ti1B 64.3(2) . . . . ?
C5B C1B C2B C3B 0.5(4) . . . . ?
C7B C6B C11B C12B -74.1(4) . . . . ?
C7B C6B C11B C13B 168.8(4) . . . . ?
C7B C6B C11B C14B 50.1(5) . . . . ?
C11B C6B C7B C8B -91.1(4) . . . . ?
C11B C6B C7B C9B 31.3(5) . . . . ?
C11B C6B C7B C10B 152.1(3) . . . . ?
C15B Si1B C1B Ti1B -72.8(3) . . . . ?
C15B Si1B C1B C2B 22.3(4) . . . . ?
C15B Si1B C1B C5B -167.8(3) . . . . ?
C16B Si1B C1B Ti1B 168.6(2) . . . . ?
C16B Si1B C1B C2B -96.3(3) . . . . ?
C16B Si1B C1B C5B 73.6(3) . . . . ?
C17B Si1B C1B Ti1B 50.3(3) . . . . ?
C17B Si1B C1B C2B 145.4(3) . . . . ?
C17B Si1B C1B C5B -44.7(3) . . . . ?
